data_4000180
_journal_name_full 'Chemistry of Materials'
_journal_paper_doi 10.1021/cm020066o
_journal_year 2002
_chemical_formula_sum 'Dy0.62 Ga5.25 Ge Ni2'
_chemical_formula_weight 656.52
_space_group_IT_number 159
_symmetry_cell_setting hexagonal
_symmetry_space_group_name_Hall 'P 3 -2c'
_symmetry_space_group_name_H-M 'P 3 1 c'
_atom_sites_solution_hydrogens geom
_atom_sites_solution_primary direct
_atom_sites_solution_secondary difmap
_cell_angle_alpha 90.00
_cell_angle_beta 90.00
_cell_angle_gamma 120.00
_cell_formula_units_Z 6
_cell_length_a 7.2536(8)
_cell_length_b 7.2536(8)
_cell_length_c 18.308(3)
_cell_measurement_temperature 571(2)
_cell_volume 834.23(19)
_diffrn_ambient_temperature 571(2)
_diffrn_radiation_monochromator graphite
_diffrn_radiation_source 'fine-focus sealed tube'
_diffrn_radiation_type MoK\a
_diffrn_radiation_wavelength 0.71073
_diffrn_reflns_av_R_equivalents 0.0775
_diffrn_reflns_av_sigmaI/netI 0.0698
_diffrn_reflns_limit_h_max 10
_diffrn_reflns_limit_h_min -10
_diffrn_reflns_limit_k_max 9
_diffrn_reflns_limit_k_min -10
_diffrn_reflns_limit_l_max 27
_diffrn_reflns_limit_l_min -17
_diffrn_reflns_number 5914
_diffrn_reflns_theta_max 32.51
_diffrn_reflns_theta_min 6.45
_exptl_absorpt_coefficient_mu 44.986
_exptl_crystal_density_diffrn 7.841
_exptl_crystal_density_method 'not measured'
_exptl_crystal_F_000 1749
_refine_ls_abs_structure_details 'Flack H D (1983), Acta Cryst. A39, 876-881'
_refine_ls_abs_structure_Flack 0.00(7)
_refine_ls_extinction_coef 0.00040(10)
_refine_ls_extinction_expression Fc^*^=kFc[1+0.001xFc^2^\l^3^/sin(2\q)]^-1/4^
_refine_ls_extinction_method SHELXL
_refine_ls_goodness_of_fit_ref 0.840
_refine_ls_hydrogen_treatment mixed
_refine_ls_matrix_type full
_refine_ls_number_parameters 93
_refine_ls_number_reflns 1530
_refine_ls_number_restraints 1
_refine_ls_restrained_S_all 0.839
_refine_ls_R_factor_all nan
_refine_ls_R_factor_gt 0.0487
_refine_ls_shift/su_max 0.000
_refine_ls_shift/su_mean 0.000
_refine_ls_structure_factor_coef Fsqd
_refine_ls_weighting_details 'calc w=1/[\s^2^(Fo^2^)+(0.0720P)^2^+0.0000P] where P=(Fo^2^+2Fc^2^)/3'
_refine_ls_weighting_scheme calc
_refine_ls_wR_factor_gt 0.1327
_refine_ls_wR_factor_ref 0.1389
_reflns_number_gt 785
_reflns_number_total 1530
_reflns_threshold_expression >2sigma(I)
_cod_original_sg_symbol_H-M 'P 63 ?'
_cod_database_code 4000180

loop_
_symmetry_equiv_pos_as_xyz
'x, y, z'
'-y, x-y, z'
'-x+y, -x, z'
'y, x, z+1/2'
'x-y, -y, z+1/2'
'-x, -x+y, z+1/2'

loop_
_atom_site_label
_atom_site_type_symbol
_atom_site_fract_x
_atom_site_fract_y
_atom_site_fract_z
_atom_site_U_iso_or_equiv
_atom_site_adp_type
_atom_site_occupancy
_atom_site_symmetry_multiplicity
_atom_site_calc_flag
_atom_site_refinement_flags
_atom_site_disorder_assembly
_atom_site_disorder_group
Dy1 Dy 0.3333 0.6667 0.33495(13) 0.0051(3) Uani 1 3 d S . .
Dy2 Dy 0.0000 0.0000 0.3340(2) 0.0051(4) Uani 0.85 3 d SP . .
Ge1 Ge -0.5423(5) 0.3338(7) 0.3338(3) 0.0047(5) Uani 0.75 1 d P . .
Ge2 Ge -0.3333 0.3333 0.3423(10) 0.031(3) Uani 0.75 3 d SP . .
Ni1 Ni -0.3341(4) -0.0048(4) 0.45767(14) 0.0046(5) Uani 1 1 d . . .
Ni2 Ni 0.6660(5) 0.9955(4) 0.21256(15) 0.0042(5) Uani 1 1 d . . .
Ga1 Ga -0.6644(5) 0.0026(3) 0.43434(16) 0.0068(4) Uani 1 1 d . . .
Ga2 Ga 0.3333 0.6667 0.5103(2) 0.0059(7) Uani 1 3 d S . .
Ga3 Ga 0.0000 0.0000 0.5090(2) 0.0067(9) Uani 1 3 d S . .
Ga4 Ga 0.6667 1.3333 0.5079(2) 0.0068(8) Uani 1 3 d S . .
Ga5 Ga 0.6639(4) 0.6668(4) 0.73581(16) 0.0059(4) Uani 1 1 d . . .
Ga6 Ga 0.6667 1.3333 0.6603(2) 0.0073(8) Uani 1 3 d S . .
Ga7 Ga 0.0000 0.0000 0.6607(3) 0.0067(9) Uani 1 3 d S . .
Ga8 Ga 0.3333 0.6667 0.6621(2) 0.0072(8) Uani 1 3 d S . .
Ga9 Ga 0.3333(4) 0.3331(4) 0.58519(14) 0.0091(3) Uani 1 1 d . . .
Ga10 Ga -0.7884(18) 0.2094(19) 0.3459(9) 0.029(7) Uani 0.25 1 d P . .

loop_
_atom_site_aniso_label
_atom_site_aniso_U_11
_atom_site_aniso_U_22
_atom_site_aniso_U_33
_atom_site_aniso_U_23
_atom_site_aniso_U_13
_atom_site_aniso_U_12
Dy1 0.0045(3) 0.0045(3) 0.0062(5) 0.000 0.000 0.00227(17)
Dy2 0.0052(5) 0.0052(5) 0.0048(8) 0.000 0.000 0.0026(2)
Ge1 0.0061(14) 0.0061(9) 0.0016(8) -0.0010(10) -0.0005(9) 0.0027(12)
Ge2 0.0189(16) 0.0189(16) 0.054(10) 0.000 0.000 0.0094(8)
Ni1 0.0045(10) 0.0048(13) 0.0050(12) 0.0011(8) -0.0006(10) 0.0026(9)
Ni2 0.0022(11) 0.0040(14) 0.0065(12) 0.0011(8) -0.0004(10) 0.0017(9)
Ga1 0.0049(9) 0.0029(12) 0.0123(10) -0.0007(7) -0.0005(9) 0.0017(8)
Ga2 0.0054(10) 0.0054(10) 0.0069(17) 0.000 0.000 0.0027(5)
Ga3 0.0063(14) 0.0063(14) 0.0073(18) 0.000 0.000 0.0032(7)
Ga4 0.0059(10) 0.0059(10) 0.0086(18) 0.000 0.000 0.0030(5)
Ga5 0.0039(8) 0.0041(8) 0.0098(9) 0.0003(9) 0.0008(9) 0.0021(9)
Ga6 0.0059(10) 0.0059(10) 0.0100(18) 0.000 0.000 0.0030(5)
Ga7 0.0046(13) 0.0046(13) 0.0110(19) 0.000 0.000 0.0023(7)
Ga8 0.0056(10) 0.0056(10) 0.0105(18) 0.000 0.000 0.0028(5)
Ga9 0.0107(9) 0.0111(9) 0.0050(7) -0.0005(9) -0.0003(9) 0.0050(10)
Ga10 0.011(5) 0.012(5) 0.06(2) 0.004(6) -0.001(6) 0.007(4)
